data_7034578
loop_
_publ_author_name
'Tang, Ning'
'Zhao, Ying'
'He, Ling'
'Yuan, Wen-Li'
'Tao, Guo-Hong'

_publ_section_title
;
 Long-lived luminescent soft materials of hexanitratosamarate(iii)
 complexes with orange visible emission.
;
_journal_issue 19
_journal_name_full 'Dalton transactions (Cambridge, England : 2003)'
_journal_page_first 8816
_journal_page_last 8823
_journal_paper_doi 10.1039/c5dt00191a
_journal_volume 44
_journal_year 2015
_chemical_formula_moiety 'N6 O18 Sm, 3(C6 H11 N2)'
_chemical_formula_sum 'C18 H33 N12 O18 Sm'
_chemical_formula_weight 855.91
_chemical_name_systematic
;
 ?
;
_space_group_crystal_system monoclinic
_space_group_IT_number 15
_space_group_name_Hall '-C 2yc'
_space_group_name_H-M_alt 'C 1 2/c 1'
_symmetry_space_group_name_Hall '-C 2yc'
_symmetry_space_group_name_H-M 'C 1 2/c 1'
_atom_sites_solution_hydrogens geom
_atom_sites_solution_primary direct
_atom_sites_solution_secondary difmap
_audit_creation_date 2015-02-12
_audit_creation_method
;
Olex2 1.2
(compiled 2014.03.20 svn.r2914 for OlexSys, GUI svn.r4816)
;
_cell_angle_alpha 90.00
_cell_angle_beta 101.2912(18)
_cell_angle_gamma 90.00
_cell_formula_units_Z 8
_cell_length_a 19.5624(4)
_cell_length_b 10.11895(18)
_cell_length_c 33.2256(6)
_cell_measurement_reflns_used 7354
_cell_measurement_temperature 143(2)
_cell_measurement_theta_max 29.0390
_cell_measurement_theta_min 3.2260
_cell_volume 6449.7(2)
_computing_cell_refinement
;
CrysAlisPro, Agilent Technologies,
Version 1.171.36.28 (release 01-02-2013 CrysAlis171 .NET)
(compiled Feb  1 2013,16:14:44)
;
_computing_data_collection
;
CrysAlisPro, Agilent Technologies,
Version 1.171.36.28 (release 01-02-2013 CrysAlis171 .NET)
(compiled Feb  1 2013,16:14:44)
;
_computing_data_reduction
;
CrysAlisPro, Agilent Technologies,
Version 1.171.36.28 (release 01-02-2013 CrysAlis171 .NET)
(compiled Feb  1 2013,16:14:44)
;
_computing_molecular_graphics 'Olex2 (Dolomanov et al., 2009)'
_computing_publication_material 'Olex2 (Dolomanov et al., 2009)'
_computing_structure_refinement 'SHELXL-97 (Sheldrick, 1997)'
_computing_structure_solution
;
Superflip (Palatinus & Chapuis, 2007;Palatinus & van der Lee, 2008;
Palatinus et al., 2012)
;
_diffrn_ambient_temperature 143(2)
_diffrn_detector_area_resol_mean 16.0874
_diffrn_measured_fraction_theta_full 0.997
_diffrn_measured_fraction_theta_max 0.997
_diffrn_measurement_device_type 'Xcalibur, Eos'
_diffrn_measurement_method '\w scans'
_diffrn_radiation_monochromator graphite
_diffrn_radiation_type MoK\a
_diffrn_radiation_wavelength 0.71073
_diffrn_reflns_av_R_equivalents 0.0273
_diffrn_reflns_av_unetI/netI 0.0383
_diffrn_reflns_limit_h_max 23
_diffrn_reflns_limit_h_min -23
_diffrn_reflns_limit_k_max 11
_diffrn_reflns_limit_k_min -12
_diffrn_reflns_limit_l_max 39
_diffrn_reflns_limit_l_min -40
_diffrn_reflns_number 15170
_diffrn_reflns_theta_full 25.35
_diffrn_reflns_theta_max 25.35
_diffrn_reflns_theta_min 3.08
_diffrn_source 'fine-focus sealed tube'
_exptl_absorpt_coefficient_mu 1.916
_exptl_absorpt_correction_T_max 0.6459
_exptl_absorpt_correction_T_min 0.5972
_exptl_absorpt_correction_type multi-scan
_exptl_absorpt_process_details sadabs
_exptl_crystal_colour colourless
_exptl_crystal_density_diffrn 1.763
_exptl_crystal_density_method 'not measured'
_exptl_crystal_description plate
_exptl_crystal_F_000 3448
_exptl_crystal_size_max 0.3
_exptl_crystal_size_mid 0.3
_exptl_crystal_size_min 0.25
_refine_diff_density_max 0.490
_refine_diff_density_min -0.609
_refine_diff_density_rms 0.080
_refine_ls_extinction_method none
_refine_ls_goodness_of_fit_ref 1.074
_refine_ls_hydrogen_treatment constr
_refine_ls_matrix_type full
_refine_ls_number_parameters 452
_refine_ls_number_reflns 5895
_refine_ls_number_restraints 0
_refine_ls_restrained_S_all 1.074
_refine_ls_R_factor_all 0.0339
_refine_ls_R_factor_gt 0.0277
_refine_ls_shift/su_max 0.001
_refine_ls_shift/su_mean 0.000
_refine_ls_structure_factor_coef Fsqd
_refine_ls_weighting_details 'calc w=1/[\s^2^(Fo^2^)+(0.0204P)^2^+4.0927P] where P=(Fo^2^+2Fc^2^)/3'
_refine_ls_weighting_scheme calc
_refine_ls_wR_factor_gt 0.0547
_refine_ls_wR_factor_ref 0.0570
_reflns_number_gt 5254
_reflns_number_total 5895
_reflns_threshold_expression >2sigma(I)
_cod_data_source_file c5dt00191a3.cif
_cod_data_source_block 131204_s1_yy
_cod_depositor_comments 'Adding full bibliography for 7034578.cif.'
_cod_database_code 7034578
_olex2_refinement_description
;
1. Others
 Fixed U12: Sm1(0)
 Fixed U23: Sm1(0)
 Fixed Uiso: H2(0.047) H3(0.043) H4A(0.06) H4B(0.06) H4C(0.06) H5A(0.065)
 H5B(0.065) H5C(0.065) H6A(0.056) H6B(0.056) H6C(0.056) H8(0.035) H9(0.037)
 H10A(0.042) H10B(0.042) H10C(0.042) H11A(0.049) H11B(0.049) H11C(0.049)
 H12A(0.056) H12B(0.056) H12C(0.056) H14(0.035) H15(0.037) H16A(0.056)
 H16B(0.056) H16C(0.056) H17A(0.043) H17B(0.043) H17C(0.043) H18A(0.061)
 H18B(0.061) H18C(0.061)
 Fixed X: Sm1(0.5) Sm2(0.25) H2(0.4566) H3(0.537) H4A(0.688) H4B(0.6868)
 H4C(0.6372) H5A(0.5073) H5B(0.4651) H5C(0.5428) H6A(0.7062) H6B(0.6586)
 H6C(0.6898) H8(0.2731) H9(0.3198) H10A(0.5412) H10B(0.5119) H10C(0.5157)
 H11A(0.4046) H11B(0.3265) H11C(0.3909) H12A(0.4767) H12B(0.4424) H12C(0.5076)
 H14(0.2839) H15(0.3175) H16A(0.0838) H16B(0.0827) H16C(0.0562) H17A(0.1019)
 H17B(0.1714) H17C(0.1298) H18A(0.1972) H18B(0.2582) H18C(0.1785)
 Fixed Y: Sm2(0.25) H2(0.3619) H3(0.3076) H4A(0.319) H4B(0.1678) H4C(0.2157)
 H5A(0.2441) H5B(0.372) H5C(0.3869) H6A(0.2944) H6B(0.2079) H6C(0.1433)
 H8(0.8944) H9(0.6749) H10A(0.87) H10B(1.0011) H10C(0.9914) H11A(1.1091)
 H11B(1.1182) H11C(1.1476) H12A(0.6635) H12B(0.5695) H12C(0.6605) H14(0.3314)
 H15(0.1696) H16A(0.0385) H16B(0.0395) H16C(0.166) H17A(0.3577) H17B(0.3989)
 H17C(0.2685) H18A(-0.0817) H18B(-0.0102) H18C(0.0259)
 Fixed Z: Sm1(0.25) Sm2(0.5) H2(0.432) H3(0.3859) H4A(0.5218) H4B(0.5075)
 H4C(0.5376) H5A(0.5298) H5B(0.5104) H5C(0.5363) H6A(0.4295) H6B(0.3945)
 H6C(0.4382) H8(0.3715) H9(0.3597) H10A(0.4005) H10B(0.4181) H10C(0.3705)
 H11A(0.4231) H11B(0.3973) H11C(0.3755) H12A(0.3417) H12B(0.371) H12C(0.39)
 H14(0.3369) H15(0.2885) H16A(0.3118) H16B(0.2635) H16C(0.285) H17A(0.3268)
 H17B(0.3583) H17C(0.3664) H18A(0.2599) H18B(0.2423) H18C(0.2241)
;

loop_
_space_group_symop_id
_space_group_symop_operation_xyz
1 'x, y, z'
2 '-x, y, -z+1/2'
3 'x+1/2, y+1/2, z'
4 '-x+1/2, y+1/2, -z+1/2'
5 '-x, -y, -z'
6 'x, -y, z-1/2'
7 '-x+1/2, -y+1/2, -z'
8 'x+1/2, -y+1/2, z-1/2'

loop_
_atom_site_label
_atom_site_type_symbol
_atom_site_fract_x
_atom_site_fract_y
_atom_site_fract_z
_atom_site_U_iso_or_equiv
_atom_site_adp_type
_atom_site_occupancy
_atom_site_symmetry_multiplicity
_atom_site_calc_flag
_atom_site_refinement_flags
Sm1 Sm 0.5000 0.12859(2) 0.2500 0.01606(6) Uani 1 2 d S
Sm2 Sm 0.2500 0.2500 0.5000 0.01654(7) Uani 1 2 d S
O1 O 0.48609(11) -0.0851(2) 0.29105(6) 0.0235(5) Uani 1 1 d .
O2 O 0.39482(11) -0.0266(2) 0.24673(6) 0.0232(5) Uani 1 1 d .
O3 O 0.39143(13) -0.2045(2) 0.28286(7) 0.0397(6) Uani 1 1 d .
O4 O 0.43905(11) 0.1676(2) 0.31012(6) 0.0209(5) Uani 1 1 d .
O5 O 0.48533(12) 0.3442(2) 0.29078(7) 0.0294(5) Uani 1 1 d .
O6 O 0.41930(12) 0.3582(2) 0.33633(6) 0.0315(6) Uani 1 1 d .
O7 O 0.61789(12) 0.2416(2) 0.27137(6) 0.0280(5) Uani 1 1 d .
O8 O 0.58571(11) 0.1336(2) 0.32029(6) 0.0253(5) Uani 1 1 d .
O9 O 0.69065(14) 0.2141(4) 0.32882(7) 0.0660(10) Uani 1 1 d .
O10 O 0.23905(12) 0.0560(2) 0.44827(6) 0.0253(5) Uani 1 1 d .
O11 O 0.14776(11) 0.1806(2) 0.44101(6) 0.0268(5) Uani 1 1 d .
O12 O 0.15553(13) 0.0306(2) 0.39484(6) 0.0368(6) Uani 1 1 d .
O13 O 0.26721(11) 0.3246(2) 0.42827(6) 0.0245(5) Uani 1 1 d .
O14 O 0.32182(12) 0.4443(2) 0.47802(6) 0.0287(5) Uani 1 1 d .
O15 O 0.34009(13) 0.4757(2) 0.41612(7) 0.0406(6) Uani 1 1 d .
O16 O 0.16926(12) 0.4450(2) 0.47324(6) 0.0276(5) Uani 1 1 d .
O17 O 0.07136(12) 0.4857(2) 0.49298(7) 0.0400(6) Uani 1 1 d .
O18 O 0.36765(11) 0.1886(2) 0.48515(6) 0.0245(5) Uani 1 1 d .
N1 N 0.42330(14) -0.1075(3) 0.27378(7) 0.0233(6) Uani 1 1 d .
N2 N 0.44725(13) 0.2918(3) 0.31295(7) 0.0208(6) Uani 1 1 d .
N3 N 0.63310(15) 0.1971(3) 0.30740(8) 0.0321(7) Uani 1 1 d .
N4 N 0.18004(15) 0.0871(3) 0.42731(7) 0.0241(6) Uani 1 1 d .
N5 N 0.31010(14) 0.4157(3) 0.44021(8) 0.0257(6) Uani 1 1 d .
N6 N 0.12263(14) 0.4163(3) 0.49375(7) 0.0251(6) Uani 1 1 d .
N7 N 0.53887(15) 0.3134(3) 0.47964(8) 0.0310(7) Uani 1 1 d .
N8 N 0.60897(16) 0.2654(3) 0.43923(8) 0.0299(7) Uani 1 1 d .
N9 N 0.18537(14) 0.2463(2) 0.32165(7) 0.0221(6) Uani 1 1 d .
N10 N 0.21478(14) 0.1057(3) 0.27973(8) 0.0249(6) Uani 1 1 d .
N11 N 0.37727(14) 0.9537(2) 0.38541(7) 0.0217(6) Uani 1 1 d .
N12 N 0.41740(15) 0.7617(2) 0.37505(7) 0.0248(6) Uani 1 1 d .
C1 C 0.60317(19) 0.2722(3) 0.47864(9) 0.0273(8) Uani 1 1 d .
C2 C 0.5034(2) 0.3328(3) 0.44003(11) 0.0395(9) Uani 1 1 d .
H2 H 0.4566 0.3619 0.4320 0.047 Uiso 1 1 calc R
C3 C 0.5470(2) 0.3032(3) 0.41507(10) 0.0356(9) Uani 1 1 d .
H3 H 0.5370 0.3076 0.3859 0.043 Uiso 1 1 calc R
C4 C 0.6584(2) 0.2411(4) 0.51439(10) 0.0400(10) Uani 1 1 d .
H4A H 0.6880 0.3190 0.5218 0.060 Uiso 1 1 calc R
H4B H 0.6868 0.1678 0.5075 0.060 Uiso 1 1 calc R
H4C H 0.6372 0.2157 0.5376 0.060 Uiso 1 1 calc R
C5 C 0.5112(2) 0.3305(4) 0.51712(11) 0.0434(10) Uani 1 1 d .
H5A H 0.5073 0.2441 0.5298 0.065 Uiso 1 1 calc R
H5B H 0.4651 0.3720 0.5104 0.065 Uiso 1 1 calc R
H5C H 0.5428 0.3869 0.5363 0.065 Uiso 1 1 calc R
C6 C 0.6710(2) 0.2244(4) 0.42415(10) 0.0375(9) Uani 1 1 d .
H6A H 0.7062 0.2944 0.4295 0.056 Uiso 1 1 calc R
H6B H 0.6586 0.2079 0.3945 0.056 Uiso 1 1 calc R
H6C H 0.6898 0.1433 0.4382 0.056 Uiso 1 1 calc R
C7 C 0.43604(17) 0.8860(3) 0.38534(8) 0.0221(7) Uani 1 1 d .
C8 C 0.32083(17) 0.8713(3) 0.37419(9) 0.0292(8) Uani 1 1 d .
H8 H 0.2731 0.8944 0.3715 0.035 Uiso 1 1 calc R
C9 C 0.34637(19) 0.7524(3) 0.36783(9) 0.0309(8) Uani 1 1 d .
H9 H 0.3198 0.6749 0.3597 0.037 Uiso 1 1 calc R
C10 C 0.50721(17) 0.9418(3) 0.39437(9) 0.0281(8) Uani 1 1 d .
H10A H 0.5412 0.8700 0.4005 0.042 Uiso 1 1 calc R
H10B H 0.5119 1.0011 0.4181 0.042 Uiso 1 1 calc R
H10C H 0.5157 0.9914 0.3705 0.042 Uiso 1 1 calc R
C11 C 0.37461(19) 1.0937(3) 0.39622(10) 0.0326(8) Uani 1 1 d .
H11A H 0.4046 1.1091 0.4231 0.049 Uiso 1 1 calc R
H11B H 0.3265 1.1182 0.3973 0.049 Uiso 1 1 calc R
H11C H 0.3909 1.1476 0.3755 0.049 Uiso 1 1 calc R
C12 C 0.4650(2) 0.6550(3) 0.36892(10) 0.0372(9) Uani 1 1 d .
H12A H 0.4767 0.6635 0.3417 0.056 Uiso 1 1 calc R
H12B H 0.4424 0.5695 0.3710 0.056 Uiso 1 1 calc R
H12C H 0.5076 0.6605 0.3900 0.056 Uiso 1 1 calc R
C13 C 0.16159(17) 0.1482(3) 0.29631(9) 0.0235(7) Uani 1 1 d .
C14 C 0.25447(17) 0.2671(3) 0.32145(10) 0.0288(8) Uani 1 1 d .
H14 H 0.2839 0.3314 0.3369 0.035 Uiso 1 1 calc R
C15 C 0.27270(17) 0.1791(3) 0.29514(10) 0.0312(8) Uani 1 1 d .
H15 H 0.3175 0.1696 0.2885 0.037 Uiso 1 1 calc R
C16 C 0.09003(17) 0.0934(4) 0.28851(10) 0.0374(9) Uani 1 1 d .
H16A H 0.0838 0.0385 0.3118 0.056 Uiso 1 1 calc R
H16B H 0.0827 0.0395 0.2635 0.056 Uiso 1 1 calc R
H16C H 0.0562 0.1660 0.2850 0.056 Uiso 1 1 calc R
C17 C 0.14367(17) 0.3243(3) 0.34526(9) 0.0285(8) Uani 1 1 d .
H17A H 0.1019 0.3577 0.3268 0.043 Uiso 1 1 calc R
H17B H 0.1714 0.3989 0.3583 0.043 Uiso 1 1 calc R
H17C H 0.1298 0.2685 0.3664 0.043 Uiso 1 1 calc R
C18 C 0.21195(19) 0.0013(4) 0.24896(11) 0.0409(9) Uani 1 1 d .
H18A H 0.1972 -0.0817 0.2599 0.061 Uiso 1 1 calc R
H18B H 0.2582 -0.0102 0.2423 0.061 Uiso 1 1 calc R
H18C H 0.1785 0.0259 0.2241 0.061 Uiso 1 1 calc R

loop_
_atom_site_aniso_label
_atom_site_aniso_U_11
_atom_site_aniso_U_22
_atom_site_aniso_U_33
_atom_site_aniso_U_23
_atom_site_aniso_U_13
_atom_site_aniso_U_12
Sm1 0.01236(12) 0.02102(12) 0.01476(11) 0.000 0.00255(9) 0.000
Sm2 0.01753(13) 0.01680(12) 0.01567(12) 0.00034(8) 0.00418(9) 0.00056(10)
O1 0.0195(12) 0.0299(12) 0.0189(11) -0.0002(9) -0.0013(9) -0.0013(11)
O2 0.0183(12) 0.0291(12) 0.0211(11) 0.0038(10) 0.0007(9) -0.0013(10)
O3 0.0435(17) 0.0413(15) 0.0340(14) 0.0113(11) 0.0067(12) -0.0205(13)
O4 0.0193(12) 0.0219(12) 0.0218(11) -0.0027(9) 0.0048(9) -0.0025(10)
O5 0.0289(14) 0.0265(12) 0.0370(13) -0.0026(10) 0.0166(11) -0.0083(11)
O6 0.0318(14) 0.0338(13) 0.0320(13) -0.0142(11) 0.0134(11) -0.0001(12)
O7 0.0253(13) 0.0386(14) 0.0210(12) -0.0035(10) 0.0070(10) -0.0080(11)
O8 0.0200(12) 0.0371(13) 0.0192(11) -0.0025(10) 0.0045(9) -0.0034(11)
O9 0.0258(16) 0.139(3) 0.0292(14) -0.0109(17) -0.0043(12) -0.0341(19)
O10 0.0269(13) 0.0247(12) 0.0233(11) -0.0028(9) 0.0024(10) -0.0002(11)
O11 0.0256(13) 0.0282(13) 0.0269(12) -0.0014(10) 0.0062(10) 0.0037(11)
O12 0.0542(17) 0.0279(13) 0.0236(12) -0.0066(10) -0.0040(11) -0.0061(13)
O13 0.0238(13) 0.0264(12) 0.0228(11) 0.0004(9) 0.0035(10) -0.0014(11)
O14 0.0377(15) 0.0256(12) 0.0221(12) 0.0016(10) 0.0038(10) -0.0056(11)
O15 0.0451(16) 0.0443(15) 0.0381(14) 0.0141(12) 0.0219(12) -0.0065(13)
O16 0.0316(14) 0.0256(12) 0.0274(12) 0.0025(10) 0.0100(11) 0.0063(11)
O17 0.0287(14) 0.0421(15) 0.0482(15) -0.0003(12) 0.0051(12) 0.0209(13)
O18 0.0249(13) 0.0272(12) 0.0226(11) 0.0026(10) 0.0074(10) 0.0037(11)
N1 0.0260(16) 0.0276(15) 0.0181(13) -0.0024(12) 0.0083(12) -0.0044(14)
N2 0.0131(14) 0.0280(15) 0.0201(13) -0.0033(12) 0.0002(11) -0.0012(13)
N3 0.0201(16) 0.0531(19) 0.0227(15) -0.0113(14) 0.0029(13) -0.0113(16)
N4 0.0325(17) 0.0201(14) 0.0197(14) 0.0000(11) 0.0049(13) -0.0077(13)
N5 0.0265(16) 0.0232(15) 0.0285(16) 0.0079(12) 0.0081(13) 0.0057(13)
N6 0.0242(16) 0.0286(15) 0.0204(14) -0.0053(12) -0.0005(12) 0.0034(14)
N7 0.0329(18) 0.0273(16) 0.0305(16) 0.0017(12) 0.0008(14) -0.0068(14)
N8 0.0358(18) 0.0313(16) 0.0190(14) 0.0038(12) -0.0036(13) -0.0079(14)
N9 0.0180(15) 0.0256(15) 0.0214(14) 0.0046(11) 0.0011(11) 0.0011(12)
N10 0.0203(15) 0.0268(15) 0.0289(15) -0.0004(12) 0.0084(12) -0.0027(13)
N11 0.0245(15) 0.0237(14) 0.0184(13) -0.0007(11) 0.0078(11) -0.0019(13)
N12 0.0302(17) 0.0217(15) 0.0220(14) -0.0016(11) 0.0041(12) -0.0017(13)
C1 0.033(2) 0.0221(17) 0.0235(18) 0.0027(14) -0.0031(15) -0.0052(16)
C2 0.030(2) 0.034(2) 0.047(2) 0.0085(18) -0.0103(18) -0.0061(18)
C3 0.040(2) 0.039(2) 0.0227(18) 0.0065(16) -0.0077(17) -0.0148(19)
C4 0.051(3) 0.038(2) 0.0260(19) -0.0023(16) -0.0038(18) 0.005(2)
C5 0.041(2) 0.045(2) 0.047(2) -0.0050(19) 0.0158(19) -0.008(2)
C6 0.044(2) 0.038(2) 0.0302(19) 0.0010(16) 0.0086(18) -0.0011(19)
C7 0.0276(19) 0.0245(17) 0.0143(15) -0.0008(13) 0.0043(13) -0.0012(16)
C8 0.0194(18) 0.043(2) 0.0256(18) 0.0055(16) 0.0054(14) -0.0051(17)
C9 0.031(2) 0.035(2) 0.0256(18) -0.0007(15) 0.0023(16) -0.0151(18)
C10 0.0228(18) 0.0314(19) 0.0295(18) -0.0055(15) 0.0031(15) -0.0047(16)
C11 0.043(2) 0.0276(19) 0.0315(19) -0.0017(15) 0.0179(17) 0.0052(17)
C12 0.048(3) 0.0263(19) 0.037(2) -0.0037(16) 0.0087(18) 0.0067(18)
C13 0.0187(17) 0.0280(18) 0.0233(17) 0.0041(14) 0.0029(14) -0.0023(15)
C14 0.0191(18) 0.0313(19) 0.0340(19) 0.0038(15) -0.0001(15) -0.0074(16)
C15 0.0165(18) 0.038(2) 0.040(2) 0.0026(17) 0.0079(15) -0.0055(17)
C16 0.0205(19) 0.051(2) 0.042(2) -0.0086(18) 0.0095(16) -0.0099(19)
C17 0.0263(19) 0.0326(19) 0.0263(17) -0.0004(15) 0.0043(15) 0.0069(17)
C18 0.037(2) 0.042(2) 0.048(2) -0.0140(19) 0.0191(18) -0.005(2)

loop_
_atom_type_symbol
_atom_type_description
_atom_type_scat_dispersion_real
_atom_type_scat_dispersion_imag
_atom_type_scat_source
C C 0.0033 0.0016 'International Tables Vol C Tables 4.2.6.8 and 6.1.1.4'
H H 0.0000 0.0000 'International Tables Vol C Tables 4.2.6.8 and 6.1.1.4'
N N 0.0061 0.0033 'International Tables Vol C Tables 4.2.6.8 and 6.1.1.4'
O O 0.0106 0.0060 'International Tables Vol C Tables 4.2.6.8 and 6.1.1.4'
Sm Sm -0.1638 3.4418 'International Tables Vol C Tables 4.2.6.8 and 6.1.1.4'

loop_
_geom_angle_atom_site_label_1
_geom_angle_atom_site_label_2
_geom_angle_atom_site_label_3
_geom_angle
_geom_angle_site_symmetry_1
_geom_angle_site_symmetry_3
O1 Sm1 O1 67.41(8) . 2_655
O1 Sm1 O5 179.55(7) . 2_655
O1 Sm1 O5 179.55(7) 2_655 .
O1 Sm1 O5 112.88(6) . .
O1 Sm1 O5 112.88(6) 2_655 2_655
O2 Sm1 O1 49.42(6) . .
O2 Sm1 O1 68.61(6) . 2_655
O2 Sm1 O1 49.42(6) 2_655 2_655
O2 Sm1 O1 68.61(6) 2_655 .
O2 Sm1 O2 104.80(9) . 2_655
O2 Sm1 O5 111.29(6) 2_655 2_655
O2 Sm1 O5 130.96(7) . 2_655
O2 Sm1 O5 111.29(6) . .
O2 Sm1 O5 130.96(7) 2_655 .
O2 Sm1 O8 66.65(6) . 2_655
O2 Sm1 O8 114.85(6) 2_655 2_655
O2 Sm1 O8 114.85(6) . .
O2 Sm1 O8 66.65(6) 2_655 .
O4 Sm1 O1 130.78(6) 2_655 .
O4 Sm1 O1 66.71(6) . .
O4 Sm1 O1 130.78(6) . 2_655
O4 Sm1 O1 66.71(6) 2_655 2_655
O4 Sm1 O2 68.59(6) 2_655 2_655
O4 Sm1 O2 68.59(6) . .
O4 Sm1 O2 123.65(6) 2_655 .
O4 Sm1 O2 123.65(6) . 2_655
O4 Sm1 O4 162.17(9) . 2_655
O4 Sm1 O5 49.36(6) 2_655 2_655
O4 Sm1 O5 113.11(6) . 2_655
O4 Sm1 O5 113.11(6) 2_655 .
O4 Sm1 O5 49.36(6) . .
O4 Sm1 O8 67.09(6) . .
O4 Sm1 O8 112.53(6) 2_655 .
O4 Sm1 O8 112.53(6) . 2_655
O4 Sm1 O8 67.09(6) 2_655 2_655
O5 Sm1 O5 66.82(9) . 2_655
O7 Sm1 O1 109.72(7) 2_655 .
O7 Sm1 O1 114.16(7) 2_655 2_655
O7 Sm1 O1 114.16(7) . .
O7 Sm1 O1 109.72(7) . 2_655
O7 Sm1 O2 163.40(7) 2_655 2_655
O7 Sm1 O2 163.40(7) . .
O7 Sm1 O2 65.75(7) . 2_655
O7 Sm1 O2 65.75(7) 2_655 .
O7 Sm1 O4 104.41(6) . .
O7 Sm1 O4 104.41(6) 2_655 2_655
O7 Sm1 O4 67.17(6) 2_655 .
O7 Sm1 O4 67.17(6) . 2_655
O7 Sm1 O5 65.45(7) 2_655 .
O7 Sm1 O5 65.45(7) . 2_655
O7 Sm1 O5 70.50(7) . .
O7 Sm1 O5 70.50(7) 2_655 2_655
O7 Sm1 O7 126.67(10) . 2_655
O7 Sm1 O8 129.21(6) 2_655 .
O7 Sm1 O8 129.21(6) . 2_655
O7 Sm1 O8 49.47(6) 2_655 2_655
O7 Sm1 O8 49.47(6) . .
O8 Sm1 O1 70.10(7) 2_655 2_655
O8 Sm1 O1 70.10(7) . .
O8 Sm1 O1 111.90(7) . 2_655
O8 Sm1 O1 111.90(7) 2_655 .
O8 Sm1 O5 68.54(7) 2_655 2_655
O8 Sm1 O5 68.55(7) . .
O8 Sm1 O5 109.45(7) . 2_655
O8 Sm1 O5 109.45(7) 2_655 .
O8 Sm1 O8 177.75(10) . 2_655
O10 Sm2 O10 180.0 7_556 .
O10 Sm2 O11 130.87(7) 7_556 .
O10 Sm2 O11 130.87(7) . 7_556
O10 Sm2 O11 49.13(7) 7_556 7_556
O10 Sm2 O11 49.13(7) . .
O10 Sm2 O14 68.57(6) 7_556 .
O10 Sm2 O14 111.43(6) 7_556 7_556
O10 Sm2 O14 111.43(6) . .
O10 Sm2 O14 68.57(6) . 7_556
O11 Sm2 O11 180.000(1) 7_556 .
O13 Sm2 O10 67.55(6) . .
O13 Sm2 O10 112.45(7) . 7_556
O13 Sm2 O10 112.45(7) 7_556 .
O13 Sm2 O10 67.55(6) 7_556 7_556
O13 Sm2 O11 113.29(7) . 7_556
O13 Sm2 O11 113.29(7) 7_556 .
O13 Sm2 O11 66.71(7) . .
O13 Sm2 O11 66.71(7) 7_556 7_556
O13 Sm2 O13 180.0 7_556 .
O13 Sm2 O14 130.87(7) 7_556 .
O13 Sm2 O14 49.13(7) . .
O13 Sm2 O14 130.87(7) . 7_556
O13 Sm2 O14 49.13(7) 7_556 7_556
O14 Sm2 O11 68.33(7) 7_556 .
O14 Sm2 O11 111.67(6) 7_556 7_556
O14 Sm2 O11 68.33(7) . 7_556
O14 Sm2 O11 111.67(6) . .
O14 Sm2 O14 180.0 . 7_556
O16 Sm2 O10 67.28(7) 7_556 .
O16 Sm2 O10 112.72(7) . .
O16 Sm2 O10 112.72(7) 7_556 7_556
O16 Sm2 O10 67.28(7) . 7_556
O16 Sm2 O11 112.44(7) . 7_556
O16 Sm2 O11 67.56(7) . .
O16 Sm2 O11 67.56(7) 7_556 7_556
O16 Sm2 O11 112.44(7) 7_556 .
O16 Sm2 O13 68.87(6) 7_556 7_556
O16 Sm2 O13 68.87(6) . .
O16 Sm2 O13 111.13(6) 7_556 .
O16 Sm2 O13 111.13(6) . 7_556
O16 Sm2 O14 110.33(7) . 7_556
O16 Sm2 O14 69.67(7) . .
O16 Sm2 O14 110.33(7) 7_556 .
O16 Sm2 O14 69.67(7) 7_556 7_556
O16 Sm2 O16 180.00(9) . 7_556
O18 Sm2 O10 69.14(7) 7_556 7_556
O18 Sm2 O10 69.14(7) . .
O18 Sm2 O10 110.86(7) . 7_556
O18 Sm2 O10 110.86(7) 7_556 .
O18 Sm2 O11 112.42(6) 7_556 7_556
O18 Sm2 O11 112.42(6) . .
O18 Sm2 O11 67.58(6) . 7_556
O18 Sm2 O11 67.58(6) 7_556 .
O18 Sm2 O13 66.61(7) 7_556 7_556
O18 Sm2 O13 113.39(7) 7_556 .
O18 Sm2 O13 113.39(7) . 7_556
O18 Sm2 O13 66.61(7) . .
O18 Sm2 O14 115.59(7) . 7_556
O18 Sm2 O14 64.41(7) 7_556 7_556
O18 Sm2 O14 64.41(7) . .
O18 Sm2 O14 115.59(7) 7_556 .
O18 Sm2 O16 50.04(6) . 7_556
O18 Sm2 O16 50.04(6) 7_556 .
O18 Sm2 O16 129.96(6) 7_556 7_556
O18 Sm2 O16 129.96(6) . .
O18 Sm2 O18 180.00(8) 7_556 .
N1 O1 Sm1 95.92(16) . .
N1 O2 Sm1 97.36(16) . .
N2 O4 Sm1 98.03(15) . .
N2 O5 Sm1 95.12(16) . .
N3 O7 Sm1 97.90(17) . .
N3 O8 Sm1 95.29(16) . .
N4 O10 Sm2 97.17(16) . .
N4 O11 Sm2 96.19(17) . .
N5 O13 Sm2 97.05(15) . .
N5 O14 Sm2 95.91(17) . .
N6 O16 Sm2 95.50(16) . .
N6 O18 Sm2 98.16(16) 7_556 .
O2 N1 O1 117.3(2) . .
O3 N1 O1 121.6(3) . .
O3 N1 O2 121.2(3) . .
O5 N2 O4 117.0(2) . .
O6 N2 O4 121.4(2) . .
O6 N2 O5 121.6(3) . .
O7 N3 Sm1 57.48(15) . .
O7 N3 O8 116.7(3) . .
O8 N3 Sm1 59.72(14) . .
O9 N3 Sm1 173.0(2) . .
O9 N3 O7 121.6(3) . .
O9 N3 O8 121.7(3) . .
O10 N4 O11 116.9(2) . .
O12 N4 O10 121.5(3) . .
O12 N4 O11 121.6(3) . .
O13 N5 O14 117.4(2) . .
O15 N5 O13 121.8(3) . .
O15 N5 O14 120.8(3) . .
O16 N6 Sm2 59.31(14) . .
O17 N6 Sm2 177.2(2) . .
O17 N6 O16 122.0(3) . .
O17 N6 O18 121.8(3) . 7_556
O18 N6 Sm2 56.96(14) 7_556 .
O18 N6 O16 116.2(2) 7_556 .
C1 N7 C2 108.8(3) . .
C1 N7 C5 124.5(3) . .
C2 N7 C5 126.6(3) . .
C1 N8 C3 108.9(3) . .
C1 N8 C6 125.9(3) . .
C3 N8 C6 125.2(3) . .
C13 N9 C14 109.7(3) . .
C13 N9 C17 125.4(3) . .
C14 N9 C17 124.9(3) . .
C13 N10 C15 109.0(3) . .
C13 N10 C18 126.3(3) . .
C15 N10 C18 124.7(3) . .
C7 N11 C8 109.5(3) . .
C7 N11 C11 124.5(3) . .
C8 N11 C11 126.0(3) . .
C7 N12 C9 109.1(3) . .
C7 N12 C12 125.5(3) . .
C9 N12 C12 125.2(3) . .
N7 C1 N8 107.6(3) . .
N7 C1 C4 126.4(3) . .
N8 C1 C4 126.0(3) . .
N7 C2 H2 126.3 . .
C3 C2 N7 107.4(3) . .
C3 C2 H2 126.3 . .
N8 C3 H3 126.3 . .
C2 C3 N8 107.3(3) . .
C2 C3 H3 126.3 . .
C1 C4 H4A 109.5 . .
C1 C4 H4B 109.5 . .
C1 C4 H4C 109.5 . .
H4A C4 H4B 109.5 . .
H4A C4 H4C 109.5 . .
H4B C4 H4C 109.5 . .
N7 C5 H5A 109.5 . .
N7 C5 H5B 109.5 . .
N7 C5 H5C 109.5 . .
H5A C5 H5B 109.5 . .
H5A C5 H5C 109.5 . .
H5B C5 H5C 109.5 . .
N8 C6 H6A 109.5 . .
N8 C6 H6B 109.5 . .
N8 C6 H6C 109.5 . .
H6A C6 H6B 109.5 . .
H6A C6 H6C 109.5 . .
H6B C6 H6C 109.5 . .
N11 C7 C10 125.4(3) . .
N12 C7 N11 106.9(3) . .
N12 C7 C10 127.7(3) . .
N11 C8 H8 126.8 . .
C9 C8 N11 106.5(3) . .
C9 C8 H8 126.8 . .
N12 C9 H9 126.0 . .
C8 C9 N12 108.0(3) . .
C8 C9 H9 126.0 . .
C7 C10 H10A 109.5 . .
C7 C10 H10B 109.5 . .
C7 C10 H10C 109.5 . .
H10A C10 H10B 109.5 . .
H10A C10 H10C 109.5 . .
H10B C10 H10C 109.5 . .
N11 C11 H11A 109.5 . .
N11 C11 H11B 109.5 . .
N11 C11 H11C 109.5 . .
H11A C11 H11B 109.5 . .
H11A C11 H11C 109.5 . .
H11B C11 H11C 109.5 . .
N12 C12 H12A 109.5 . .
N12 C12 H12B 109.5 . .
N12 C12 H12C 109.5 . .
H12A C12 H12B 109.5 . .
H12A C12 H12C 109.5 . .
H12B C12 H12C 109.5 . .
N9 C13 N10 107.3(3) . .
N9 C13 C16 126.4(3) . .
N10 C13 C16 126.3(3) . .
N9 C14 H14 126.6 . .
C15 C14 N9 106.8(3) . .
C15 C14 H14 126.6 . .
N10 C15 H15 126.3 . .
C14 C15 N10 107.3(3) . .
C14 C15 H15 126.3 . .
C13 C16 H16A 109.5 . .
C13 C16 H16B 109.5 . .
C13 C16 H16C 109.5 . .
H16A C16 H16B 109.5 . .
H16A C16 H16C 109.5 . .
H16B C16 H16C 109.5 . .
N9 C17 H17A 109.5 . .
N9 C17 H17B 109.5 . .
N9 C17 H17C 109.5 . .
H17A C17 H17B 109.5 . .
H17A C17 H17C 109.5 . .
H17B C17 H17C 109.5 . .
N10 C18 H18A 109.5 . .
N10 C18 H18B 109.5 . .
N10 C18 H18C 109.5 . .
H18A C18 H18B 109.5 . .
H18A C18 H18C 109.5 . .
H18B C18 H18C 109.5 . .

loop_
_geom_bond_atom_site_label_1
_geom_bond_atom_site_label_2
_geom_bond_distance
_geom_bond_site_symmetry_2
Sm1 O1 2.599(2) 2_655
Sm1 O1 2.599(2) .
Sm1 O2 2.574(2) .
Sm1 O2 2.574(2) 2_655
Sm1 O4 2.5497(18) 2_655
Sm1 O4 2.5497(18) .
Sm1 O5 2.613(2) .
Sm1 O5 2.613(2) 2_655
Sm1 O7 2.547(2) .
Sm1 O7 2.547(2) 2_655
Sm1 O8 2.595(2) .
Sm1 O8 2.595(2) 2_655
Sm2 O10 2.590(2) .
Sm2 O10 2.590(2) 7_556
Sm2 O11 2.608(2) .
Sm2 O11 2.608(2) 7_556
Sm2 O13 2.5839(19) .
Sm2 O13 2.5839(19) 7_556
Sm2 O14 2.603(2) .
Sm2 O14 2.603(2) 7_556
Sm2 O16 2.575(2) .
Sm2 O16 2.575(2) 7_556
Sm2 O18 2.524(2) 7_556
Sm2 O18 2.524(2) .
O1 N1 1.270(3) .
O2 N1 1.262(3) .
O3 N1 1.231(3) .
O4 N2 1.268(3) .
O5 N2 1.262(3) .
O6 N2 1.233(3) .
O7 N3 1.259(3) .
O8 N3 1.269(3) .
O9 N3 1.220(3) .
O10 N4 1.266(3) .
O11 N4 1.271(3) .
O12 N4 1.232(3) .
O13 N5 1.258(3) .
O14 N5 1.266(3) .
O15 N5 1.240(3) .
O16 N6 1.274(3) .
O17 N6 1.220(3) .
O18 N6 1.267(3) 7_556
N6 O18 1.267(3) 7_556
N7 C1 1.332(4) .
N7 C2 1.376(4) .
N7 C5 1.462(4) .
N8 C1 1.338(4) .
N8 C3 1.371(4) .
N8 C6 1.460(4) .
N9 C13 1.326(4) .
N9 C14 1.369(4) .
N9 C17 1.468(4) .
N10 C13 1.340(4) .
N10 C15 1.367(4) .
N10 C18 1.464(4) .
N11 C7 1.339(4) .
N11 C8 1.376(4) .
N11 C11 1.465(4) .
N12 C7 1.335(4) .
N12 C9 1.366(4) .
N12 C12 1.466(4) .
C1 C4 1.475(5) .
C2 H2 0.9500 .
C2 C3 1.335(5) .
C3 H3 0.9500 .
C4 H4A 0.9800 .
C4 H4B 0.9800 .
C4 H4C 0.9800 .
C5 H5A 0.9800 .
C5 H5B 0.9800 .
C5 H5C 0.9800 .
C6 H6A 0.9800 .
C6 H6B 0.9800 .
C6 H6C 0.9800 .
C7 C10 1.478(4) .
C8 H8 0.9500 .
C8 C9 1.335(5) .
C9 H9 0.9500 .
C10 H10A 0.9800 .
C10 H10B 0.9800 .
C10 H10C 0.9800 .
C11 H11A 0.9800 .
C11 H11B 0.9800 .
C11 H11C 0.9800 .
C12 H12A 0.9800 .
C12 H12B 0.9800 .
C12 H12C 0.9800 .
C13 C16 1.480(4) .
C14 H14 0.9500 .
C14 C15 1.344(4) .
C15 H15 0.9500 .
C16 H16A 0.9800 .
C16 H16B 0.9800 .
C16 H16C 0.9800 .
C17 H17A 0.9800 .
C17 H17B 0.9800 .
C17 H17C 0.9800 .
C18 H18A 0.9800 .
C18 H18B 0.9800 .
C18 H18C 0.9800 .

loop_
_geom_hbond_atom_site_label_D
_geom_hbond_atom_site_label_H
_geom_hbond_atom_site_label_A
_geom_hbond_distance_DH
_geom_hbond_distance_HA
_geom_hbond_distance_DA
_geom_hbond_angle_DHA
_geom_hbond_site_symmetry_A
C2 H2 O15 0.95 2.52 3.455(5) 170.2 .
C4 H4A O14 0.98 2.40 3.211(4) 139.4 5_666
C4 H4B O16 0.98 2.52 3.317(4) 138.5 3_545
C6 H6B O9 0.98 2.39 3.266(4) 148.8 .
C6 H6C O16 0.98 2.39 3.267(4) 148.4 3_545
C9 H9 O9 0.95 2.57 3.093(4) 115.3 3_455
C10 H10B O17 0.98 2.54 3.301(4) 134.7 3
C11 H11A O18 0.98 2.45 3.135(4) 126.6 1_565
C11 H11C O4 0.98 2.54 3.427(4) 150.8 1_565
C12 H12B O6 0.98 2.43 3.257(4) 142.0 .
C15 H15 O4 0.95 2.35 3.196(4) 148.8 .
C17 H17A O1 0.98 2.41 3.378(4) 167.8 3_455
C17 H17C O11 0.98 2.59 3.485(4) 151.5 .
C17 H17C O12 0.98 2.60 3.385(4) 137.2 .
C18 H18A O7 0.98 2.45 3.374(4) 157.8 3_445

loop_
_geom_torsion_atom_site_label_1
_geom_torsion_atom_site_label_2
_geom_torsion_atom_site_label_3
_geom_torsion_atom_site_label_4
_geom_torsion
_geom_torsion_site_symmetry_1
_geom_torsion_site_symmetry_4
Sm1 O1 N1 O2 -0.5(2) . .
Sm1 O1 N1 O3 179.2(2) . .
Sm1 O2 N1 O1 0.5(2) . .
Sm1 O2 N1 O3 -179.2(2) . .
Sm1 O4 N2 O5 -7.2(3) . .
Sm1 O4 N2 O6 172.8(2) . .
Sm1 O5 N2 O4 7.0(3) . .
Sm1 O5 N2 O6 -173.0(2) . .
Sm1 O7 N3 O8 -8.1(3) . .
Sm1 O7 N3 O9 171.8(3) . .
Sm1 O8 N3 O7 7.9(3) . .
Sm1 O8 N3 O9 -172.0(3) . .
Sm2 O10 N4 O11 -8.1(2) . .
Sm2 O10 N4 O12 170.9(2) . .
Sm2 O11 N4 O10 8.0(2) . .
Sm2 O11 N4 O12 -170.9(2) . .
Sm2 O13 N5 O14 -7.0(3) . .
Sm2 O13 N5 O15 172.9(2) . .
Sm2 O14 N5 O13 6.9(3) . .
Sm2 O14 N5 O15 -173.0(2) . .
Sm2 O16 N6 O17 177.1(2) . .
Sm2 O16 N6 O18 -3.3(2) . 7_556
O1 Sm1 O1 N1 -80.28(15) 2_655 .
O1 Sm1 O2 N1 77.72(15) 2_655 .
O1 Sm1 O2 N1 -0.30(14) . .
O1 Sm1 O4 N2 -175.34(15) 2_655 .
O1 Sm1 O4 N2 162.12(18) . .
O1 Sm1 O5 N2 -26.00(18) . .
O1 Sm1 O7 N3 -97.78(17) 2_655 .
O1 Sm1 O7 N3 -24.42(19) . .
O1 Sm1 O8 N3 93.18(18) 2_655 .
O1 Sm1 O8 N3 147.32(19) . .
O1 Sm1 N3 O7 157.83(17) . .
O1 Sm1 N3 O7 91.52(18) 2_655 .
O1 Sm1 N3 O8 -30.52(18) . .
O1 Sm1 N3 O8 -96.83(17) 2_655 .
O2 Sm1 O1 N1 -133.86(16) 2_655 .
O2 Sm1 O1 N1 0.29(14) . .
O2 Sm1 O2 N1 43.41(13) 2_655 .
O2 Sm1 O4 N2 -144.17(17) . .
O2 Sm1 O4 N2 121.90(16) 2_655 .
O2 Sm1 O5 N2 27.62(18) . .
O2 Sm1 O5 N2 -106.92(17) 2_655 .
O2 Sm1 O7 N3 -16.6(3) . .
O2 Sm1 O7 N3 -74.61(18) 2_655 .
O2 Sm1 O8 N3 72.76(18) 2_655 .
O2 Sm1 O8 N3 168.89(17) . .
O2 Sm1 N3 O7 93.18(17) 2_655 .
O2 Sm1 N3 O7 172.82(15) . .
O2 Sm1 N3 O8 -95.17(18) 2_655 .
O2 Sm1 N3 O8 -15.5(2) . .
O4 Sm1 O1 N1 81.40(15) . .
O4 Sm1 O1 N1 -102.70(16) 2_655 .
O4 Sm1 O2 N1 -77.39(15) . .
O4 Sm1 O2 N1 117.29(15) 2_655 .
O4 Sm1 O4 N2 -7.71(15) 2_655 .
O4 Sm1 O5 N2 172.00(16) 2_655 .
O4 Sm1 O5 N2 -4.09(15) . .
O4 Sm1 O7 N3 46.17(18) . .
O4 Sm1 O7 N3 -150.44(19) 2_655 .
O4 Sm1 O8 N3 20.32(19) 2_655 .
O4 Sm1 O8 N3 -140.35(19) . .
O4 Sm1 N3 O7 27.05(17) 2_655 .
O4 Sm1 N3 O7 -135.59(18) . .
O4 Sm1 N3 O8 36.06(17) . .
O4 Sm1 N3 O8 -161.29(18) 2_655 .
O5 Sm1 O1 N1 99.35(15) . .
O5 Sm1 O2 N1 -179.98(14) 2_655 .
O5 Sm1 O2 N1 -102.76(16) . .
O5 Sm1 O4 N2 4.10(15) . .
O5 Sm1 O4 N2 -17.43(18) 2_655 .
O5 Sm1 O5 N2 154.4(2) 2_655 .
O5 Sm1 O7 N3 155.33(19) 2_655 .
O5 Sm1 O7 N3 82.63(18) . .
O5 Sm1 O8 N3 -86.76(18) . .
O5 Sm1 O8 N3 -32.73(19) 2_655 .
O5 Sm1 N3 O7 -22.32(17) 2_655 .
O5 Sm1 N3 O7 -88.21(18) . .
O5 Sm1 N3 O8 83.44(17) . .
O5 Sm1 N3 O8 149.33(18) 2_655 .
O7 Sm1 O1 N1 177.36(14) . .
O7 Sm1 O1 N1 28.48(16) 2_655 .
O7 Sm1 O2 N1 -9.7(3) . .
O7 Sm1 O2 N1 -151.11(17) 2_655 .
O7 Sm1 O4 N2 -72.44(17) 2_655 .
O7 Sm1 O4 N2 51.67(17) . .
O7 Sm1 O5 N2 76.12(17) 2_655 .
O7 Sm1 O5 N2 -134.77(18) . .
O7 Sm1 O7 N3 118.23(18) 2_655 .
O7 Sm1 O8 N3 -4.56(16) . .
O7 Sm1 O8 N3 -113.02(18) 2_655 .
O7 Sm1 N3 O7 -82.3(2) 2_655 .
O7 Sm1 N3 O8 171.7(3) . .
O7 Sm1 N3 O8 89.39(19) 2_655 .
O8 Sm1 O1 N1 154.25(16) . .
O8 Sm1 O1 N1 -24.66(16) 2_655 .
O8 Sm1 O2 N1 -27.36(17) . .
O8 Sm1 O2 N1 154.47(17) 2_655 .
O8 Sm1 O4 N2 84.85(17) . .
O8 Sm1 O4 N2 -92.74(17) 2_655 .
O8 Sm1 O5 N2 -81.74(17) . .
O8 Sm1 O5 N2 99.35(17) 2_655 .
O8 Sm1 O7 N3 4.63(16) . .
O8 Sm1 O7 N3 -177.75(16) 2_655 .
O8 Sm1 N3 O7 4.0(3) 2_655 .
O8 Sm1 N3 O7 -171.7(3) . .
O8 Sm1 N3 O8 175.61(19) 2_655 .
O10 Sm2 O11 N4 -4.63(14) . .
O10 Sm2 O11 N4 175.37(14) 7_556 .
O10 Sm2 O13 N5 32.30(18) 7_556 .
O10 Sm2 O13 N5 -147.70(18) . .
O10 Sm2 O14 N5 -155.85(18) 7_556 .
O10 Sm2 O14 N5 24.15(18) . .
O10 Sm2 O16 N6 100.70(16) . .
O10 Sm2 O16 N6 -79.30(16) 7_556 .
O10 Sm2 O18 N6 104.64(16) 7_556 7_556
O10 Sm2 O18 N6 -75.36(16) . 7_556
O10 Sm2 N6 O16 89.41(17) 7_556 .
O10 Sm2 N6 O16 -90.59(17) . .
O10 Sm2 N6 O18 85.93(16) . 7_556
O10 Sm2 N6 O18 -94.07(16) 7_556 7_556
O11 Sm2 O10 N4 -175.34(14) 7_556 .
O11 Sm2 O10 N4 4.66(14) . .
O11 Sm2 O13 N5 158.66(18) . .
O11 Sm2 O13 N5 -21.34(18) 7_556 .
O11 Sm2 O14 N5 151.05(18) 7_556 .
O11 Sm2 O14 N5 -28.95(18) . .
O11 Sm2 O16 N6 -99.18(16) 7_556 .
O11 Sm2 O16 N6 80.82(16) . .
O11 Sm2 O18 N6 -99.20(16) . 7_556
O11 Sm2 O18 N6 80.80(16) 7_556 7_556
O11 Sm2 N6 O16 -88.18(16) . .
O11 Sm2 N6 O16 91.82(16) 7_556 .
O11 Sm2 N6 O18 88.34(16) . 7_556
O11 Sm2 N6 O18 -91.66(16) 7_556 7_556
O13 Sm2 O10 N4 -73.33(16) . .
O13 Sm2 O10 N4 106.67(16) 7_556 .
O13 Sm2 O11 N4 -104.85(15) 7_556 .
O13 Sm2 O11 N4 75.15(15) . .
O13 Sm2 O14 N5 176.05(15) 7_556 .
O13 Sm2 O14 N5 -3.95(15) . .
O13 Sm2 O16 N6 153.43(18) . .
O13 Sm2 O16 N6 -26.57(18) 7_556 .
O13 Sm2 O18 N6 30.92(17) 7_556 7_556
O13 Sm2 O18 N6 -149.08(17) . 7_556
O13 Sm2 N6 O16 155.33(16) 7_556 .
O13 Sm2 N6 O16 -24.67(16) . .
O13 Sm2 N6 O18 -28.15(16) 7_556 7_556
O13 Sm2 N6 O18 151.85(16) . 7_556
O14 Sm2 O10 N4 84.00(16) 7_556 .
O14 Sm2 O10 N4 -96.00(16) . .
O14 Sm2 O11 N4 95.52(16) . .
O14 Sm2 O11 N4 -84.48(16) 7_556 .
O14 Sm2 O13 N5 -176.02(15) 7_556 .
O14 Sm2 O13 N5 3.98(15) . .
O14 Sm2 O16 N6 26.21(17) 7_556 .
O14 Sm2 O16 N6 -153.79(17) . .
O14 Sm2 O18 N6 -23.40(17) 7_556 7_556
O14 Sm2 O18 N6 156.60(17) . 7_556
O14 Sm2 N6 O16 24.49(16) . .
O14 Sm2 N6 O16 -155.51(16) 7_556 .
O14 Sm2 N6 O18 -158.99(16) . 7_556
O14 Sm2 N6 O18 21.01(16) 7_556 7_556
O16 Sm2 O10 N4 160.09(17) 7_556 .
O16 Sm2 O10 N4 -19.91(17) . .
O16 Sm2 O11 N4 150.86(16) . .
O16 Sm2 O11 N4 -29.14(16) 7_556 .
O16 Sm2 O13 N5 84.88(17) . .
O16 Sm2 O13 N5 -95.12(17) 7_556 .
O16 Sm2 O14 N5 -83.13(17) . .
O16 Sm2 O14 N5 96.87(17) 7_556 .
O16 Sm2 O18 N6 1.93(14) 7_556 7_556
O16 Sm2 O18 N6 -178.07(14) . 7_556
O16 Sm2 N6 O16 180.000(2) 7_556 .
O16 Sm2 N6 O18 176.5(3) . 7_556
O16 Sm2 N6 O18 -3.5(3) 7_556 7_556
O18 Sm2 O10 N4 34.26(17) 7_556 .
O18 Sm2 O10 N4 -145.74(17) . .
O18 Sm2 O11 N4 -154.68(17) 7_556 .
O18 Sm2 O11 N4 25.32(17) . .
O18 Sm2 O13 N5 -71.65(17) . .
O18 Sm2 O13 N5 108.35(17) 7_556 .
O18 Sm2 O14 N5 -103.60(16) 7_556 .
O18 Sm2 O14 N5 76.40(16) . .
O18 Sm2 O16 N6 -178.09(14) . .
O18 Sm2 O16 N6 1.91(14) 7_556 .
O18 Sm2 N6 O16 3.5(3) . .
O18 Sm2 N6 O16 -176.5(3) 7_556 .
O18 Sm2 N6 O18 180.000(2) . 7_556
N7 C2 C3 N8 0.2(4) . .
N9 C14 C15 N10 -0.1(4) . .
N11 C8 C9 N12 0.0(3) . .
C1 N7 C2 C3 -0.1(4) . .
C1 N8 C3 C2 -0.1(4) . .
C2 N7 C1 N8 0.1(4) . .
C2 N7 C1 C4 179.4(3) . .
C3 N8 C1 N7 0.1(4) . .
C3 N8 C1 C4 -179.3(3) . .
C5 N7 C1 N8 178.4(3) . .
C5 N7 C1 C4 -2.2(5) . .
C5 N7 C2 C3 -178.4(3) . .
C6 N8 C1 N7 -179.9(3) . .
C6 N8 C1 C4 0.7(5) . .
C6 N8 C3 C2 179.8(3) . .
C7 N11 C8 C9 0.7(3) . .
C7 N12 C9 C8 -0.8(3) . .
C8 N11 C7 N12 -1.2(3) . .
C8 N11 C7 C10 177.8(3) . .
C9 N12 C7 N11 1.2(3) . .
C9 N12 C7 C10 -177.8(3) . .
C11 N11 C7 N12 178.3(2) . .
C11 N11 C7 C10 -2.7(5) . .
C11 N11 C8 C9 -178.8(3) . .
C12 N12 C7 N11 176.3(3) . .
C12 N12 C7 C10 -2.7(5) . .
C12 N12 C9 C8 -175.9(3) . .
C13 N9 C14 C15 0.1(4) . .
C13 N10 C15 C14 0.1(4) . .
C14 N9 C13 N10 -0.1(3) . .
C14 N9 C13 C16 178.6(3) . .
C15 N10 C13 N9 0.0(4) . .
C15 N10 C13 C16 -178.7(3) . .
C17 N9 C13 N10 177.8(3) . .
C17 N9 C13 C16 -3.5(5) . .
C17 N9 C14 C15 -177.8(3) . .
C18 N10 C13 N9 -177.9(3) . .
C18 N10 C13 C16 3.4(5) . .
C18 N10 C15 C14 178.0(3) . .
